data_4509759
loop_
_publ_author_name
'Wang, Hailong'
'Zhang, Daopeng'
'Sun, Daofeng'
'Chen, Yuting'
'Zhang, Li-Fang'
'Tian, Laijin'
'Jiang, Jianzhuang'
'Ni, Zhong-Hai'

_publ_section_title
;
 Co(II) Metal&#x2212;Organic Frameworks (MOFs) Assembled from Asymmetric
 Semirigid Multicarboxylate Ligands: Synthesis, Crystal Structures, and
 Magnetic Properties
;
_journal_issue 12
_journal_name_full 'Crystal Growth &amp; Design'
_journal_page_first 5273
_journal_paper_doi 10.1021/cg900788h
_journal_volume 9
_journal_year 2009
_chemical_formula_sum 'C35 H23 Co1.5 N4 O7'
_chemical_formula_weight 699.97
_chemical_name_systematic
; 
 ? 
;
_space_group_IT_number 2
_symmetry_cell_setting triclinic
_symmetry_space_group_name_Hall '-P 1'
_symmetry_space_group_name_H-M 'P -1'
_atom_sites_solution_hydrogens geom
_atom_sites_solution_primary direct
_atom_sites_solution_secondary difmap
_audit_creation_method SHELXL-97
_cell_angle_alpha 86.534(2)
_cell_angle_beta 76.535(2)
_cell_angle_gamma 69.576(2)
_cell_formula_units_Z 2
_cell_length_a 11.4757(11)
_cell_length_b 11.5865(12)
_cell_length_c 11.9419(12)
_cell_measurement_reflns_used 3325
_cell_measurement_temperature 298(2)
_cell_measurement_theta_max 27.32
_cell_measurement_theta_min 2.30
_cell_volume 1446.7(3)
_computing_cell_refinement 'Bruker XSCANS'
_computing_data_collection 'Bruker XSCANS'
_computing_data_reduction 'Bruker SHELXTL'
_computing_molecular_graphics 'Bruker SHELXTL'
_computing_publication_material 'Bruker SHELXTL'
_computing_structure_refinement 'SHELXL-97 (Sheldrick, 1997)'
_computing_structure_solution 'Bruker SHELXTL'
_diffrn_ambient_temperature 298(2)
_diffrn_detector_area_resol_mean 0
_diffrn_measured_fraction_theta_full 0.971
_diffrn_measured_fraction_theta_max 0.971
_diffrn_measurement_device_type 'Bruker APEX CCD area-detector'
_diffrn_measurement_method '\w scans'
_diffrn_radiation_monochromator graphite
_diffrn_radiation_source 'fine-focus sealed tube'
_diffrn_radiation_type MoK\a
_diffrn_radiation_wavelength 0.71073
_diffrn_reflns_av_R_equivalents 0.0172
_diffrn_reflns_av_sigmaI/netI 0.0387
_diffrn_reflns_limit_h_max 13
_diffrn_reflns_limit_h_min -14
_diffrn_reflns_limit_k_max 13
_diffrn_reflns_limit_k_min -14
_diffrn_reflns_limit_l_max 14
_diffrn_reflns_limit_l_min -12
_diffrn_reflns_number 7916
_diffrn_reflns_theta_full 26.50
_diffrn_reflns_theta_max 26.50
_diffrn_reflns_theta_min 1.75
_diffrn_standards_interval_count 0
_diffrn_standards_interval_time 0
_diffrn_standards_number 0
_exptl_absorpt_coefficient_mu 0.931
_exptl_absorpt_correction_T_max 0.8885
_exptl_absorpt_correction_T_min 0.8143
_exptl_absorpt_correction_type multi-scan
_exptl_absorpt_process_details '(SADABS; Sheldrick, 2003)'
_exptl_crystal_colour purple
_exptl_crystal_density_diffrn 1.607
_exptl_crystal_density_method 'not measured'
_exptl_crystal_description block
_exptl_crystal_F_000 715
_exptl_crystal_size_max 0.23
_exptl_crystal_size_mid 0.18
_exptl_crystal_size_min 0.13
_refine_diff_density_max 0.561
_refine_diff_density_min -0.538
_refine_diff_density_rms 0.081
_refine_ls_extinction_method none
_refine_ls_goodness_of_fit_ref 1.093
_refine_ls_hydrogen_treatment constr
_refine_ls_matrix_type full
_refine_ls_number_parameters 430
_refine_ls_number_reflns 5827
_refine_ls_number_restraints 0
_refine_ls_restrained_S_all 1.093
_refine_ls_R_factor_all 0.0530
_refine_ls_R_factor_gt 0.0365
_refine_ls_shift/su_max 0.001
_refine_ls_shift/su_mean 0.000
_refine_ls_structure_factor_coef Fsqd
_refine_ls_weighting_details 'calc w=1/[\s^2^(Fo^2^)+(0.0619P)^2^+0.5540P] where P=(Fo^2^+2Fc^2^)/3'
_refine_ls_weighting_scheme calc
_refine_ls_wR_factor_gt 0.1001
_refine_ls_wR_factor_ref 0.1173
_reflns_number_gt 4577
_reflns_number_total 5827
_reflns_threshold_expression >2sigma(I)
_cod_data_source_file cg900788hsup1.cif
_cod_data_source_block 2
_cod_depositor_comments
;
The following automatic conversions were performed:

'_symmetry_cell_setting' value 'Triclinic' changed to 'triclinic'
according to /home/saulius/struct/CIF-dictionaries/cif_core.dic
dictionary named 'cif_core.dic' version 2.4.2 from 2011-04-26.

Automatic conversion script
Id: cif_fix_values 1891 2012-01-12 08:04:46Z andrius 
;
_cod_original_sg_symbol_Hall -P1
_cod_original_sg_symbol_H-M P-1
_cod_original_formula_sum 'C35 H23 Co1.50 N4 O7'
_cod_database_code 4509759

loop_
_symmetry_equiv_pos_as_xyz
'x, y, z'
'-x, -y, -z'

loop_
_atom_site_label
_atom_site_type_symbol
_atom_site_fract_x
_atom_site_fract_y
_atom_site_fract_z
_atom_site_U_iso_or_equiv
_atom_site_adp_type
_atom_site_occupancy
_atom_site_symmetry_multiplicity
_atom_site_calc_flag
_atom_site_refinement_flags
C1 C 0.4006(2) 0.6748(2) 0.7117(2) 0.0195(5) Uani 1 1 d .
C2 C 0.4557(2) 0.6753(2) 0.9501(2) 0.0221(5) Uani 1 1 d .
C3 C 0.4691(2) 0.7722(2) 0.8646(2) 0.0231(6) Uani 1 1 d .
C4 C 0.5072(3) 0.8665(3) 0.8944(3) 0.0334(7) Uani 1 1 d .
H4 H 0.5214 0.8687 0.9676 0.040 Uiso 1 1 calc R
C5 C 0.5240(3) 0.9558(3) 0.8176(3) 0.0429(8) Uani 1 1 d .
H5 H 0.5507 1.0168 0.8385 0.052 Uiso 1 1 calc R
C6 C 0.5008(3) 0.9544(3) 0.7088(3) 0.0394(8) Uani 1 1 d .
H6 H 0.5100 1.0153 0.6566 0.047 Uiso 1 1 calc R
C7 C 0.4640(3) 0.8616(3) 0.6794(2) 0.0263(6) Uani 1 1 d .
C8 C 0.4481(2) 0.7688(2) 0.7539(2) 0.0213(5) Uani 1 1 d .
C9 C 0.3352(3) 0.9158(2) 0.5393(2) 0.0247(6) Uani 1 1 d .
C10 C 0.2478(3) 1.0200(3) 0.5997(3) 0.0392(8) Uani 1 1 d .
H10 H 0.2623 1.0465 0.6654 0.047 Uiso 1 1 calc R
C11 C 0.1373(3) 1.0853(3) 0.5611(3) 0.0481(9) Uani 1 1 d .
H11 H 0.0761 1.1532 0.6034 0.058 Uiso 1 1 calc R
C12 C 0.1186(3) 1.0493(3) 0.4605(3) 0.0472(9) Uani 1 1 d .
H12 H 0.0479 1.0960 0.4322 0.057 Uiso 1 1 calc R
C13 C 0.2055(3) 0.9438(3) 0.4022(3) 0.0355(7) Uani 1 1 d .
H13 H 0.1917 0.9194 0.3352 0.043 Uiso 1 1 calc R
C14 C 0.3134(2) 0.8730(2) 0.4414(2) 0.0237(6) Uani 1 1 d .
C15 C 0.3954(2) 0.7501(2) 0.3848(2) 0.0218(5) Uani 1 1 d .
C16 C 0.7136(3) 0.6005(3) 0.5008(3) 0.0303(6) Uani 1 1 d .
H16 H 0.6439 0.6734 0.5093 0.036 Uiso 1 1 calc R
C17 C 0.8294(3) 0.6060(3) 0.5082(3) 0.0318(7) Uani 1 1 d .
H17 H 0.8361 0.6814 0.5220 0.038 Uiso 1 1 calc R
C18 C 0.9366(2) 0.4993(3) 0.4952(2) 0.0245(6) Uani 1 1 d .
C19 C 0.9180(3) 0.3920(3) 0.4728(3) 0.0323(7) Uani 1 1 d .
H19 H 0.9867 0.3183 0.4611 0.039 Uiso 1 1 calc R
C20 C 0.7990(3) 0.3931(3) 0.4676(3) 0.0298(6) Uani 1 1 d .
H20 H 0.7899 0.3189 0.4535 0.036 Uiso 1 1 calc R
C21 C 0.7433(3) 0.5254(3) 0.7911(3) 0.0324(7) Uani 1 1 d .
H21 H 0.6843 0.5986 0.7736 0.039 Uiso 1 1 calc R
C22 C 0.8617(3) 0.5262(3) 0.7988(3) 0.0336(7) Uani 1 1 d .
H22 H 0.8796 0.5990 0.7885 0.040 Uiso 1 1 calc R
C23 C 0.9534(3) 0.4183(3) 0.8217(2) 0.0267(6) Uani 1 1 d .
C24 C 0.9186(3) 0.3135(3) 0.8377(3) 0.0325(7) Uani 1 1 d .
H24 H 0.9766 0.2386 0.8533 0.039 Uiso 1 1 calc R
C25 C 0.7975(3) 0.3210(3) 0.8303(3) 0.0323(7) Uani 1 1 d .
H25 H 0.7763 0.2500 0.8416 0.039 Uiso 1 1 calc R
C26 C 1.2189(3) 0.5165(3) 0.8662(3) 0.0318(7) Uani 1 1 d .
H26 H 1.2272 0.5865 0.8928 0.038 Uiso 1 1 calc R
C27 C 1.0976(3) 0.5182(3) 0.8675(3) 0.0332(7) Uani 1 1 d .
H27 H 1.0271 0.5879 0.8945 0.040 Uiso 1 1 calc R
C28 C 1.0812(2) 0.4163(3) 0.8286(2) 0.0268(6) Uani 1 1 d .
C29 C 1.1907(3) 0.3148(3) 0.7939(3) 0.0379(7) Uani 1 1 d .
H29 H 1.1848 0.2427 0.7694 0.045 Uiso 1 1 calc R
C30 C 1.3078(3) 0.3203(3) 0.7956(3) 0.0363(7) Uani 1 1 d .
H30 H 1.3795 0.2505 0.7721 0.044 Uiso 1 1 calc R
C31 C 0.8088(5) 0.8979(6) 0.9405(5) 0.0930(18) Uani 1 1 d .
H31 H 0.7258 0.8984 0.9672 0.112 Uiso 1 1 calc R
C32 C 0.8503(4) 0.9659(5) 1.0024(4) 0.0787(15) Uani 1 1 d .
H32 H 0.7955 1.0116 1.0671 0.094 Uiso 1 1 calc R
C33 C 0.9736(3) 0.9661(3) 0.9678(3) 0.0460(8) Uani 1 1 d .
C34 C 1.0465(4) 0.8959(4) 0.8695(4) 0.0610(11) Uani 1 1 d .
H34 H 1.1307 0.8917 0.8414 0.073 Uiso 1 1 calc R
C35 C 0.9944(4) 0.8327(4) 0.8139(4) 0.0669(12) Uani 1 1 d .
H35 H 1.0461 0.7869 0.7481 0.080 Uiso 1 1 calc R
N1 N 0.6960(2) 0.4954(2) 0.48184(19) 0.0235(5) Uani 1 1 d .
N2 N 0.7089(2) 0.4260(2) 0.8074(2) 0.0268(5) Uani 1 1 d .
N4 N 1.3249(2) 0.4204(2) 0.8290(2) 0.0251(5) Uani 1 1 d .
N5 N 0.8775(4) 0.8319(4) 0.8462(4) 0.0774(11) Uani 1 1 d .
O1 O 0.42753(17) 0.58799(17) 0.92013(16) 0.0250(4) Uani 1 1 d .
O2 O 0.47219(19) 0.68862(18) 1.04797(16) 0.0291(4) Uani 1 1 d .
O3 O 0.48431(16) 0.56719(16) 0.67809(15) 0.0232(4) Uani 1 1 d .
O4 O 0.28940(17) 0.71166(18) 0.70723(18) 0.0319(5) Uani 1 1 d .
O5 O 0.45106(18) 0.85434(18) 0.56683(16) 0.0282(4) Uani 1 1 d .
O6 O 0.45744(18) 0.67079(16) 0.44446(16) 0.0262(4) Uani 1 1 d .
O7 O 0.39365(18) 0.73365(18) 0.28253(16) 0.0301(5) Uani 1 1 d .
Co1 Co 0.5000 0.5000 0.5000 0.01988(13) Uani 1 2 d S
Co2 Co 0.51500(3) 0.42966(3) 0.81555(3) 0.02067(12) Uani 1 1 d .

loop_
_atom_site_aniso_label
_atom_site_aniso_U_11
_atom_site_aniso_U_22
_atom_site_aniso_U_33
_atom_site_aniso_U_23
_atom_site_aniso_U_13
_atom_site_aniso_U_12
C1 0.0214(13) 0.0216(13) 0.0177(12) 0.0015(10) -0.0064(10) -0.0090(10)
C2 0.0127(11) 0.0301(14) 0.0231(14) -0.0017(11) -0.0054(10) -0.0057(10)
C3 0.0203(13) 0.0277(14) 0.0229(13) -0.0022(11) -0.0068(10) -0.0086(11)
C4 0.0458(18) 0.0394(17) 0.0263(15) 0.0002(13) -0.0154(13) -0.0237(15)
C5 0.066(2) 0.0444(19) 0.0370(18) 0.0022(15) -0.0198(16) -0.0371(18)
C6 0.063(2) 0.0382(17) 0.0316(17) 0.0073(13) -0.0146(15) -0.0341(17)
C7 0.0296(14) 0.0296(15) 0.0241(14) -0.0010(11) -0.0105(11) -0.0124(12)
C8 0.0191(12) 0.0234(13) 0.0236(13) -0.0006(11) -0.0087(10) -0.0074(10)
C9 0.0291(14) 0.0230(14) 0.0229(14) 0.0050(11) -0.0084(11) -0.0092(11)
C10 0.053(2) 0.0292(16) 0.0330(17) -0.0040(13) -0.0138(15) -0.0072(14)
C11 0.048(2) 0.0286(17) 0.053(2) -0.0056(15) -0.0104(17) 0.0059(15)
C12 0.0389(19) 0.0343(18) 0.062(2) 0.0002(16) -0.0234(17) 0.0024(15)
C13 0.0352(16) 0.0293(15) 0.0417(18) 0.0001(13) -0.0189(14) -0.0041(13)
C14 0.0234(13) 0.0222(13) 0.0246(14) 0.0038(11) -0.0055(11) -0.0074(11)
C15 0.0179(12) 0.0272(14) 0.0242(14) -0.0007(11) -0.0057(10) -0.0115(11)
C16 0.0203(13) 0.0275(15) 0.0433(18) 0.0017(13) -0.0100(12) -0.0068(11)
C17 0.0198(14) 0.0243(14) 0.0537(19) 0.0003(13) -0.0110(13) -0.0088(11)
C18 0.0177(13) 0.0293(14) 0.0274(14) 0.0003(11) -0.0067(11) -0.0082(11)
C19 0.0192(13) 0.0265(15) 0.0525(19) -0.0071(13) -0.0145(13) -0.0040(11)
C20 0.0215(14) 0.0292(15) 0.0413(17) -0.0051(13) -0.0108(12) -0.0085(12)
C21 0.0184(13) 0.0353(16) 0.0423(18) 0.0048(13) -0.0096(12) -0.0068(12)
C22 0.0234(14) 0.0336(16) 0.0478(19) 0.0048(14) -0.0096(13) -0.0143(12)
C23 0.0192(13) 0.0337(15) 0.0295(15) -0.0011(12) -0.0065(11) -0.0110(11)
C24 0.0209(14) 0.0324(16) 0.0454(18) 0.0027(13) -0.0138(13) -0.0069(12)
C25 0.0206(14) 0.0332(16) 0.0484(19) 0.0029(14) -0.0120(13) -0.0133(12)
C26 0.0234(14) 0.0328(16) 0.0416(17) -0.0055(13) -0.0058(12) -0.0127(12)
C27 0.0212(14) 0.0288(15) 0.0486(19) -0.0046(13) -0.0063(13) -0.0077(12)
C28 0.0193(13) 0.0333(15) 0.0311(15) 0.0032(12) -0.0080(11) -0.0118(11)
C29 0.0241(15) 0.0349(17) 0.057(2) -0.0125(15) -0.0071(14) -0.0125(13)
C30 0.0192(14) 0.0306(16) 0.060(2) -0.0086(14) -0.0089(13) -0.0075(12)
C31 0.044(3) 0.128(5) 0.105(4) -0.028(4) -0.013(3) -0.026(3)
C32 0.032(2) 0.118(4) 0.081(3) -0.031(3) -0.003(2) -0.020(2)
C33 0.0331(17) 0.045(2) 0.049(2) 0.0042(16) -0.0055(15) -0.0031(15)
C34 0.043(2) 0.060(2) 0.070(3) -0.013(2) 0.0051(19) -0.0142(19)
C35 0.053(3) 0.063(3) 0.074(3) -0.017(2) -0.008(2) -0.008(2)
N1 0.0147(10) 0.0295(12) 0.0277(12) -0.0012(9) -0.0073(9) -0.0076(9)
N2 0.0180(11) 0.0330(13) 0.0313(13) -0.0004(10) -0.0082(9) -0.0093(10)
N4 0.0213(11) 0.0292(12) 0.0274(12) 0.0016(10) -0.0071(9) -0.0112(10)
N5 0.061(2) 0.073(3) 0.100(3) -0.012(2) -0.028(2) -0.016(2)
O1 0.0265(10) 0.0289(10) 0.0241(10) -0.0007(8) -0.0076(8) -0.0138(8)
O2 0.0374(11) 0.0341(11) 0.0218(10) 0.0025(8) -0.0131(8) -0.0160(9)
O3 0.0248(10) 0.0223(9) 0.0222(9) -0.0019(7) -0.0068(8) -0.0064(8)
O4 0.0219(10) 0.0355(11) 0.0407(12) -0.0039(9) -0.0127(9) -0.0086(9)
O5 0.0332(11) 0.0312(11) 0.0219(10) -0.0007(8) -0.0107(8) -0.0102(9)
O6 0.0295(10) 0.0213(9) 0.0299(10) 0.0005(8) -0.0146(8) -0.0061(8)
O7 0.0301(10) 0.0331(11) 0.0255(10) -0.0052(8) -0.0114(8) -0.0044(9)
Co1 0.0150(2) 0.0222(3) 0.0242(3) 0.0019(2) -0.00796(19) -0.00650(19)
Co2 0.01707(19) 0.0268(2) 0.0204(2) -0.00061(14) -0.00667(14) -0.00862(15)

loop_
_atom_type_symbol
_atom_type_description
_atom_type_scat_dispersion_real
_atom_type_scat_dispersion_imag
_atom_type_scat_source
C C 0.0033 0.0016 'International Tables Vol C Tables 4.2.6.8 and 6.1.1.4'
H H 0.0000 0.0000 'International Tables Vol C Tables 4.2.6.8 and 6.1.1.4'
N N 0.0061 0.0033 'International Tables Vol C Tables 4.2.6.8 and 6.1.1.4'
O O 0.0106 0.0060 'International Tables Vol C Tables 4.2.6.8 and 6.1.1.4'
Co Co 0.3494 0.9721 'International Tables Vol C Tables 4.2.6.8 and 6.1.1.4'

loop_
_geom_angle_atom_site_label_1
_geom_angle_atom_site_label_2
_geom_angle_atom_site_label_3
_geom_angle
_geom_angle_site_symmetry_1
_geom_angle_site_symmetry_3
O4 C1 O3 126.7(2) . .
O4 C1 C8 115.9(2) . .
O3 C1 C8 117.3(2) . .
O2 C2 O1 124.8(3) . .
O2 C2 C3 116.7(2) . .
O1 C2 C3 118.6(2) . .
C4 C3 C8 119.2(3) . .
C4 C3 C2 119.4(2) . .
C8 C3 C2 121.4(2) . .
C5 C4 C3 121.5(3) . .
C5 C4 H4 119.3 . .
C3 C4 H4 119.3 . .
C4 C5 C6 119.6(3) . .
C4 C5 H5 120.2 . .
C6 C5 H5 120.2 . .
C7 C6 C5 118.9(3) . .
C7 C6 H6 120.5 . .
C5 C6 H6 120.5 . .
C6 C7 C8 123.0(3) . .
C6 C7 O5 118.8(3) . .
C8 C7 O5 118.0(2) . .
C7 C8 C3 117.7(2) . .
C7 C8 C1 117.4(2) . .
C3 C8 C1 124.7(2) . .
O5 C9 C10 121.9(2) . .
O5 C9 C14 116.8(2) . .
C10 C9 C14 121.1(3) . .
C9 C10 C11 119.4(3) . .
C9 C10 H10 120.3 . .
C11 C10 H10 120.3 . .
C12 C11 C10 120.3(3) . .
C12 C11 H11 119.9 . .
C10 C11 H11 119.9 . .
C13 C12 C11 119.6(3) . .
C13 C12 H12 120.2 . .
C11 C12 H12 120.2 . .
C12 C13 C14 121.6(3) . .
C12 C13 H13 119.2 . .
C14 C13 H13 119.2 . .
C13 C14 C9 117.9(2) . .
C13 C14 C15 119.6(2) . .
C9 C14 C15 122.4(2) . .
O6 C15 O7 125.0(2) . .
O6 C15 C14 117.3(2) . .
O7 C15 C14 117.7(2) . .
N1 C16 C17 123.5(3) . .
N1 C16 H16 118.3 . .
C17 C16 H16 118.3 . .
C16 C17 C18 120.3(3) . .
C16 C17 H17 119.9 . .
C18 C17 H17 119.9 . .
C19 C18 C17 115.7(2) . .
C19 C18 C18 122.2(3) . 2_766
C17 C18 C18 122.1(3) . 2_766
C20 C19 C18 120.9(3) . .
C20 C19 H19 119.6 . .
C18 C19 H19 119.6 . .
N1 C20 C19 123.2(3) . .
N1 C20 H20 118.4 . .
C19 C20 H20 118.4 . .
N2 C21 C22 123.9(3) . .
N2 C21 H21 118.0 . .
C22 C21 H21 118.0 . .
C23 C22 C21 119.8(3) . .
C23 C22 H22 120.1 . .
C21 C22 H22 120.1 . .
C22 C23 C24 116.6(2) . .
C22 C23 C28 120.9(3) . .
C24 C23 C28 122.5(3) . .
C25 C24 C23 119.9(3) . .
C25 C24 H24 120.1 . .
C23 C24 H24 120.1 . .
N2 C25 C24 123.3(3) . .
N2 C25 H25 118.3 . .
C24 C25 H25 118.3 . .
N4 C26 C27 123.8(3) . .
N4 C26 H26 118.1 . .
C27 C26 H26 118.1 . .
C28 C27 C26 120.0(3) . .
C28 C27 H27 120.0 . .
C26 C27 H27 120.0 . .
C27 C28 C29 116.4(2) . .
C27 C28 C23 121.1(3) . .
C29 C28 C23 122.5(3) . .
C30 C29 C28 120.1(3) . .
C30 C29 H29 119.9 . .
C28 C29 H29 119.9 . .
N4 C30 C29 123.8(3) . .
N4 C30 H30 118.1 . .
C29 C30 H30 118.1 . .
N5 C31 C32 125.2(5) . .
N5 C31 H31 117.4 . .
C32 C31 H31 117.4 . .
C31 C32 C33 119.7(4) . .
C31 C32 H32 120.2 . .
C33 C32 H32 120.2 . .
C32 C33 C34 115.4(4) . .
C32 C33 C33 122.7(4) . 2_777
C34 C33 C33 121.9(4) . 2_777
C35 C34 C33 119.9(4) . .
C35 C34 H34 120.0 . .
C33 C34 H34 120.0 . .
N5 C35 C34 125.1(4) . .
N5 C35 H35 117.5 . .
C34 C35 H35 117.5 . .
C20 N1 C16 116.4(2) . .
C20 N1 Co1 124.87(19) . .
C16 N1 Co1 118.12(17) . .
C21 N2 C25 116.5(2) . .
C21 N2 Co2 123.75(18) . .
C25 N2 Co2 119.50(18) . .
C26 N4 C30 115.9(2) . .
C26 N4 Co2 121.82(18) . 1_655
C30 N4 Co2 122.25(18) . 1_655
C35 N5 C31 114.8(4) . .
C2 O1 Co2 138.33(17) . .
C2 O2 Co2 130.18(18) . 2_667
C1 O3 Co2 115.24(15) . .
C1 O3 Co1 117.37(15) . .
Co2 O3 Co1 118.17(8) . .
C9 O5 C7 119.7(2) . .
C15 O6 Co1 146.47(17) . .
C15 O7 Co2 126.95(18) . 2_666
O6 Co1 O6 180.0 . 2_666
O6 Co1 N1 87.94(8) . .
O6 Co1 N1 92.06(8) 2_666 .
O6 Co1 N1 92.06(8) . 2_666
O6 Co1 N1 87.94(8) 2_666 2_666
N1 Co1 N1 180.00(12) . 2_666
O6 Co1 O3 89.61(7) . 2_666
O6 Co1 O3 90.39(7) 2_666 2_666
N1 Co1 O3 99.47(7) . 2_666
N1 Co1 O3 80.53(7) 2_666 2_666
O6 Co1 O3 90.39(7) . .
O6 Co1 O3 89.61(7) 2_666 .
N1 Co1 O3 80.53(7) . .
N1 Co1 O3 99.47(7) 2_666 .
O3 Co1 O3 180.00(3) 2_666 .
O2 Co2 O1 94.18(8) 2_667 .
O2 Co2 O7 83.23(8) 2_667 2_666
O1 Co2 O7 177.17(7) . 2_666
O2 Co2 N4 86.44(8) 2_667 1_455
O1 Co2 N4 87.82(8) . 1_455
O7 Co2 N4 93.11(8) 2_666 1_455
O2 Co2 N2 89.94(8) 2_667 .
O1 Co2 N2 94.24(8) . .
O7 Co2 N2 84.66(8) 2_666 .
N4 Co2 N2 175.96(9) 1_455 .
O2 Co2 O3 174.85(7) 2_667 .
O1 Co2 O3 81.75(7) . .
O7 Co2 O3 100.90(7) 2_666 .
N4 Co2 O3 90.24(8) 1_455 .
N2 Co2 O3 93.50(8) . .

loop_
_geom_bond_atom_site_label_1
_geom_bond_atom_site_label_2
_geom_bond_distance
_geom_bond_site_symmetry_2
C1 O4 1.209(3) .
C1 O3 1.298(3) .
C1 C8 1.531(3) .
C2 O2 1.254(3) .
C2 O1 1.257(3) .
C2 C3 1.495(4) .
C3 C4 1.401(4) .
C3 C8 1.403(4) .
C4 C5 1.375(4) .
C4 H4 0.9300 .
C5 C6 1.388(4) .
C5 H5 0.9300 .
C6 C7 1.375(4) .
C6 H6 0.9300 .
C7 C8 1.388(4) .
C7 O5 1.397(3) .
C9 O5 1.378(3) .
C9 C10 1.381(4) .
C9 C14 1.402(4) .
C10 C11 1.397(4) .
C10 H10 0.9300 .
C11 C12 1.380(5) .
C11 H11 0.9300 .
C12 C13 1.379(4) .
C12 H12 0.9300 .
C13 C14 1.393(4) .
C13 H13 0.9300 .
C14 C15 1.503(4) .
C15 O6 1.249(3) .
C15 O7 1.253(3) .
C16 N1 1.342(4) .
C16 C17 1.376(4) .
C16 H16 0.9300 .
C17 C18 1.393(4) .
C17 H17 0.9300 .
C18 C19 1.384(4) .
C18 C18 1.491(5) 2_766
C19 C20 1.377(4) .
C19 H19 0.9300 .
C20 N1 1.336(3) .
C20 H20 0.9300 .
C21 N2 1.332(4) .
C21 C22 1.387(4) .
C21 H21 0.9300 .
C22 C23 1.386(4) .
C22 H22 0.9300 .
C23 C24 1.395(4) .
C23 C28 1.479(4) .
C24 C25 1.385(4) .
C24 H24 0.9300 .
C25 N2 1.347(4) .
C25 H25 0.9300 .
C26 N4 1.334(4) .
C26 C27 1.382(4) .
C26 H26 0.9300 .
C27 C28 1.381(4) .
C27 H27 0.9300 .
C28 C29 1.385(4) .
C29 C30 1.373(4) .
C29 H29 0.9300 .
C30 N4 1.340(4) .
C30 H30 0.9300 .
C31 N5 1.320(6) .
C31 C32 1.375(7) .
C31 H31 0.9300 .
C32 C33 1.380(5) .
C32 H32 0.9300 .
C33 C34 1.386(5) .
C33 C33 1.482(7) 2_777
C34 C35 1.373(6) .
C34 H34 0.9300 .
C35 N5 1.310(6) .
C35 H35 0.9300 .
N1 Co1 2.190(2) .
N2 Co2 2.190(2) .
N4 Co2 2.189(2) 1_655
O1 Co2 2.0834(18) .
O2 Co2 2.0633(19) 2_667
O3 Co2 2.2179(18) .
O3 Co1 2.2551(17) .
O6 Co1 1.9778(18) .
O7 Co2 2.0887(19) 2_666
Co1 O6 1.9778(18) 2_666
Co1 N1 2.190(2) 2_666
Co1 O3 2.2551(17) 2_666
Co2 O2 2.0633(19) 2_667
Co2 O7 2.0887(19) 2_666
Co2 N4 2.189(2) 1_455
